data_4325595
loop_
_publ_author_name
'Stefanie A. Cantalupo'
'Helen E. Ferreira'
'Eman Bataineh'
'Annie J. King'
'Montana V. Petersen'
'Teresa Wojtasiewicz'
'Antonio G. DiPasquale'
'Arnold L. Rheingold'
'Linda H. Doerrer'

_publ_section_title
;
 Synthesis with Structural and Electronic Characterization of Homoleptic
 Fe(II)- and Fe(III)-Fluorinated Phenolate Complexes
;
_journal_name_full 'Inorganic Chemistry'
_journal_page_first 6584
_journal_page_last 6596
_journal_paper_doi 10.1021/ic2003782
_journal_volume 50
_journal_year 2011
_chemical_formula_sum 'C52 H58 F20 Fe K2 O17'
_chemical_formula_weight 1469.03
_chemical_name_common 'SAC-I-95 (yellow)'
_chemical_name_systematic
;
 ?
;
_space_group_IT_number 14
_symmetry_cell_setting monoclinic
_symmetry_space_group_name_Hall '-P 2yn'
_symmetry_space_group_name_H-M 'P 1 21/n 1'
_atom_sites_solution_hydrogens geom
_atom_sites_solution_primary direct
_atom_sites_solution_secondary difmap
_audit_creation_method SHELXL-97
_cell_angle_alpha 90.00
_cell_angle_beta 97.334(2)
_cell_angle_gamma 90.00
_cell_formula_units_Z 4
_cell_length_a 14.792(2)
_cell_length_b 25.567(4)
_cell_length_c 16.529(2)
_cell_measurement_reflns_used 9870
_cell_measurement_temperature 100(2)
_cell_measurement_theta_max 27.37
_cell_measurement_theta_min 2.36
_cell_volume 6199.9(15)
_computing_cell_refinement 'Bruker SMART'
_computing_data_collection 'Bruker SMART'
_computing_data_reduction 'Bruker SAINT'
_computing_molecular_graphics ORTEP-32
_computing_publication_material WinGX
_computing_structure_refinement SHELXL-97
_computing_structure_solution SHELXS-97
_diffrn_ambient_temperature 100(2)
_diffrn_measured_fraction_theta_full 1.000
_diffrn_measured_fraction_theta_max 1.000
_diffrn_measurement_device_type 'CCD area detector'
_diffrn_measurement_method 'phi and omega scans'
_diffrn_radiation_monochromator graphite
_diffrn_radiation_source 'fine-focus sealed tube'
_diffrn_radiation_type MoK\a
_diffrn_radiation_wavelength 0.71073
_diffrn_reflns_av_R_equivalents 0.0483
_diffrn_reflns_av_sigmaI/netI 0.0398
_diffrn_reflns_limit_h_max 16
_diffrn_reflns_limit_h_min -17
_diffrn_reflns_limit_k_max 30
_diffrn_reflns_limit_k_min -30
_diffrn_reflns_limit_l_max 19
_diffrn_reflns_limit_l_min -19
_diffrn_reflns_number 44702
_diffrn_reflns_theta_full 25.00
_diffrn_reflns_theta_max 25.03
_diffrn_reflns_theta_min 1.48
_exptl_absorpt_coefficient_mu 0.504
_exptl_absorpt_correction_T_max 0.9514
_exptl_absorpt_correction_T_min 0.9060
_exptl_absorpt_correction_type multi-scan
_exptl_absorpt_process_details SADABS
_exptl_crystal_colour yellow
_exptl_crystal_density_diffrn 1.574
_exptl_crystal_description block
_exptl_crystal_F_000 3000
_exptl_crystal_size_max 0.20
_exptl_crystal_size_mid 0.15
_exptl_crystal_size_min 0.10
_refine_diff_density_max 1.887
_refine_diff_density_min -0.735
_refine_diff_density_rms 0.111
_refine_ls_extinction_method none
_refine_ls_goodness_of_fit_ref 1.059
_refine_ls_hydrogen_treatment constr
_refine_ls_matrix_type full
_refine_ls_number_parameters 831
_refine_ls_number_reflns 10952
_refine_ls_number_restraints 0
_refine_ls_restrained_S_all 1.059
_refine_ls_R_factor_all 0.1100
_refine_ls_R_factor_gt 0.0891
_refine_ls_shift/su_max 0.013
_refine_ls_shift/su_mean 0.009
_refine_ls_structure_factor_coef Fsqd
_refine_ls_weighting_details 'calc w=1/[\s^2^(Fo^2^)+(0.1351P)^2^+18.6766P] where P=(Fo^2^+2Fc^2^)/3'
_refine_ls_weighting_scheme calc
_refine_ls_wR_factor_gt 0.2361
_refine_ls_wR_factor_ref 0.2595
_reflns_number_gt 8354
_reflns_number_total 10952
_reflns_threshold_expression >2sigma(I)
_cod_data_source_file ic2003782_si_002_7.cif
_cod_data_source_block lhd76_compound_6
_cod_original_cell_volume 6200.3(15)
_cod_database_code 4325595

loop_
_symmetry_equiv_pos_as_xyz
'x, y, z'
'-x+1/2, y+1/2, -z+1/2'
'-x, -y, -z'
'x-1/2, -y-1/2, z-1/2'

loop_
_atom_site_label
_atom_site_type_symbol
_atom_site_fract_x
_atom_site_fract_y
_atom_site_fract_z
_atom_site_U_iso_or_equiv
_atom_site_adp_type
_atom_site_occupancy
_atom_site_symmetry_multiplicity
_atom_site_calc_flag
_atom_site_refinement_flags
C1 C -0.2030(3) 0.26483(19) 0.5112(3) 0.0317(10) Uani 1 1 d .
C2 C -0.2579(3) 0.2920(2) 0.5605(3) 0.0360(11) Uani 1 1 d .
C3 C -0.2634(4) 0.3457(2) 0.5615(3) 0.0441(12) Uani 1 1 d .
C4 C -0.2154(4) 0.3758(2) 0.5127(3) 0.0495(13) Uani 1 1 d .
C5 C -0.1610(4) 0.3507(2) 0.4628(3) 0.0429(12) Uani 1 1 d .
C6 C -0.1555(3) 0.2974(2) 0.4628(3) 0.0344(10) Uani 1 1 d .
C7 C 0.0249(4) 0.1246(2) 0.5857(3) 0.0417(12) Uani 1 1 d .
C8 C 0.1057(4) 0.1394(2) 0.5563(3) 0.0486(13) Uani 1 1 d .
C9 C 0.1909(4) 0.1260(2) 0.5944(4) 0.0561(15) Uani 1 1 d .
C10 C 0.2000(4) 0.0980(2) 0.6652(4) 0.0549(15) Uani 1 1 d .
C11 C 0.1228(4) 0.0831(2) 0.6974(4) 0.0532(15) Uani 1 1 d .
C12 C 0.0376(4) 0.0966(2) 0.6589(3) 0.0454(12) Uani 1 1 d .
C13 C -0.0931(3) 0.24880(19) 0.6995(3) 0.0340(10) Uani 1 1 d .
C14 C -0.1396(3) 0.2801(2) 0.7498(3) 0.0372(11) Uani 1 1 d .
C15 C -0.1316(4) 0.3338(2) 0.7534(3) 0.0457(13) Uani 1 1 d .
C16 C -0.0763(4) 0.3593(2) 0.7052(4) 0.0529(14) Uani 1 1 d .
C17 C -0.0294(4) 0.3303(2) 0.6545(3) 0.0468(13) Uani 1 1 d .
C18 C -0.0373(3) 0.2765(2) 0.6523(3) 0.0398(11) Uani 1 1 d .
C19 C -0.3197(4) 0.0954(2) 0.6300(4) 0.0553(15) Uani 1 1 d .
C20 C -0.4167(7) 0.1035(4) 0.6178(5) 0.099(3) Uani 1 1 d .
C21 C -0.4791(6) 0.0553(6) 0.6040(6) 0.098(3) Uani 1 1 d .
C22 C -0.4360(8) 0.0060(8) 0.6019(7) 0.150(8) Uani 1 1 d .
C23 C -0.3527(12) 0.0032(4) 0.6103(6) 0.131(5) Uani 1 1 d .
C24 C -0.2968(5) 0.0449(3) 0.6238(5) 0.0728(19) Uani 1 1 d .
C25 C -0.0234(11) 0.0400(4) 0.3977(6) 0.139(6) Uani 1 1 d .
H25A H -0.0199 0.0015 0.4027 0.166 Uiso 1 1 calc R
H25B H 0.0042 0.0554 0.4501 0.166 Uiso 1 1 calc R
C26 C 0.0276(8) 0.0576(4) 0.3313(6) 0.111(4) Uani 1 1 d .
H26A H 0.0903 0.0433 0.3401 0.133 Uiso 1 1 calc R
H26B H -0.0026 0.0443 0.2784 0.133 Uiso 1 1 calc R
C27 C 0.0803(6) 0.1323(4) 0.2715(5) 0.089(3) Uani 1 1 d .
H27A H 0.0461 0.1270 0.2166 0.107 Uiso 1 1 calc R
H27B H 0.1389 0.1132 0.2744 0.107 Uiso 1 1 calc R
C28 C 0.0959(6) 0.1850(4) 0.2859(6) 0.088(3) Uani 1 1 d .
H28A H 0.1344 0.1886 0.3392 0.105 Uiso 1 1 calc R
H28B H 0.1318 0.1984 0.2436 0.105 Uiso 1 1 calc R
C29 C -0.0253(8) 0.2314(5) 0.2210(7) 0.147(6) Uani 1 1 d .
H29A H -0.0521 0.1995 0.1936 0.177 Uiso 1 1 calc R
H29B H 0.0181 0.2457 0.1859 0.177 Uiso 1 1 calc R
C30 C -0.0955(5) 0.2676(3) 0.2209(4) 0.0665(18) Uani 1 1 d .
H30A H -0.1067 0.2865 0.1683 0.080 Uiso 1 1 calc R
H30B H -0.0828 0.2932 0.2659 0.080 Uiso 1 1 calc R
C31 C -0.2422(6) 0.2508(4) 0.2520(7) 0.108(4) Uani 1 1 d .
H31A H -0.2576 0.2818 0.2172 0.129 Uiso 1 1 calc R
H31B H -0.2275 0.2641 0.3084 0.129 Uiso 1 1 calc R
C32 C -0.3218(4) 0.2237(4) 0.2514(4) 0.075(2) Uani 1 1 d .
H32A H -0.3315 0.1992 0.2047 0.089 Uiso 1 1 calc R
H32B H -0.3747 0.2476 0.2497 0.089 Uiso 1 1 calc R
C33 C -0.3535(7) 0.1590(3) 0.3419(5) 0.080(2) Uani 1 1 d .
H33A H -0.3367 0.1295 0.3080 0.096 Uiso 1 1 calc R
H33B H -0.4170 0.1687 0.3213 0.096 Uiso 1 1 calc R
C34 C -0.3530(5) 0.1399(3) 0.4233(7) 0.097(3) Uani 1 1 d .
H34A H -0.4039 0.1150 0.4257 0.116 Uiso 1 1 calc R
H34B H -0.3602 0.1692 0.4610 0.116 Uiso 1 1 calc R
C35 C -0.2611(7) 0.0662(3) 0.4242(5) 0.083(2) Uani 1 1 d .
H35A H -0.2816 0.0666 0.3648 0.100 Uiso 1 1 calc R
H35B H -0.3087 0.0478 0.4501 0.100 Uiso 1 1 calc R
C36 C -0.1768(11) 0.0335(3) 0.4375(6) 0.141(6) Uani 1 1 d .
H36A H -0.1916 -0.0035 0.4239 0.169 Uiso 1 1 calc R
H36B H -0.1494 0.0354 0.4952 0.169 Uiso 1 1 calc R
C37 C -0.3199(6) 0.2044(4) 0.9749(6) 0.100(3) Uani 1 1 d .
H37A H -0.3070 0.1762 1.0158 0.121 Uiso 1 1 calc R
H37B H -0.3775 0.2218 0.9842 0.121 Uiso 1 1 calc R
C38 C -0.2457(7) 0.2420(4) 0.9825(4) 0.088(3) Uani 1 1 d .
H38A H -0.2580 0.2689 0.9394 0.105 Uiso 1 1 calc R
H38B H -0.2427 0.2598 1.0360 0.105 Uiso 1 1 calc R
C39 C -0.0870(7) 0.2541(3) 0.9799(4) 0.083(3) Uani 1 1 d .
H39A H -0.0795 0.2720 1.0335 0.100 Uiso 1 1 calc R
H39B H -0.1001 0.2810 0.9369 0.100 Uiso 1 1 calc R
C40 C -0.0004(5) 0.2257(3) 0.9684(4) 0.073(2) Uani 1 1 d .
H40A H 0.0521 0.2500 0.9762 0.088 Uiso 1 1 calc R
H40B H 0.0108 0.1969 1.0084 0.088 Uiso 1 1 calc R
C41 C 0.0647(5) 0.1750(4) 0.8697(5) 0.091(3) Uani 1 1 d .
H41A H 0.1221 0.1937 0.8887 0.109 Uiso 1 1 calc R
H41B H 0.0606 0.1709 0.8097 0.109 Uiso 1 1 calc R
C42 C 0.0666(6) 0.1208(5) 0.9097(6) 0.119(4) Uani 1 1 d .
H42A H 0.1224 0.1016 0.9001 0.143 Uiso 1 1 calc R
H42B H 0.0659 0.1242 0.9693 0.143 Uiso 1 1 calc R
C43 C -0.0114(7) 0.0413(4) 0.9052(6) 0.107(4) Uani 1 1 d .
H43A H 0.0466 0.0235 0.8983 0.129 Uiso 1 1 calc R
H43B H -0.0176 0.0418 0.9641 0.129 Uiso 1 1 calc R
C44 C -0.0868(8) 0.0126(3) 0.8616(6) 0.098(3) Uani 1 1 d .
H44A H -0.0823 0.0132 0.8023 0.118 Uiso 1 1 calc R
H44B H -0.0850 -0.0242 0.8800 0.118 Uiso 1 1 calc R
C45 C -0.2453(8) 0.0088(3) 0.8362(6) 0.099(3) Uani 1 1 d .
H45A H -0.2445 -0.0281 0.8542 0.119 Uiso 1 1 calc R
H45B H -0.2440 0.0096 0.7765 0.119 Uiso 1 1 calc R
C46 C -0.3281(8) 0.0349(4) 0.8566(7) 0.121(4) Uani 1 1 d .
H46A H -0.3828 0.0145 0.8349 0.145 Uiso 1 1 calc R
H46B H -0.3263 0.0377 0.9165 0.145 Uiso 1 1 calc R
C47 C -0.4083(6) 0.1154(5) 0.8359(10) 0.153(6) Uani 1 1 d .
H47A H -0.4374 0.1272 0.7817 0.184 Uiso 1 1 calc R
H47B H -0.4517 0.0909 0.8567 0.184 Uiso 1 1 calc R
C48 C -0.4050(7) 0.1510(5) 0.8771(17) 0.276(15) Uani 1 1 d .
H48A H -0.4208 0.1385 0.9303 0.331 Uiso 1 1 calc R
H48B H -0.4553 0.1742 0.8542 0.331 Uiso 1 1 calc R
C49 C 0.181(2) 0.4627(10) 0.6563(15) 0.30(2) Uani 1 1 d .
H49A H 0.2178 0.4918 0.6821 0.362 Uiso 1 1 calc R
H49B H 0.1686 0.4381 0.6999 0.362 Uiso 1 1 calc R
C50 C 0.0962(14) 0.4829(6) 0.618(2) 0.37(3) Uani 1 1 d .
H50A H 0.1056 0.4996 0.5661 0.555 Uiso 1 1 calc R
H50B H 0.0728 0.5088 0.6535 0.555 Uiso 1 1 calc R
H50C H 0.0522 0.4543 0.6072 0.555 Uiso 1 1 calc R
C51 C 0.302(2) 0.4043(9) 0.6571(9) 0.285(18) Uani 1 1 d .
H51A H 0.3295 0.4220 0.7075 0.342 Uiso 1 1 calc R
H51B H 0.2790 0.3693 0.6702 0.342 Uiso 1 1 calc R
C52 C 0.3637(10) 0.4025(5) 0.5928(10) 0.159(6) Uani 1 1 d .
H52A H 0.3332 0.3845 0.5446 0.239 Uiso 1 1 calc R
H52B H 0.4195 0.3837 0.6136 0.239 Uiso 1 1 calc R
H52C H 0.3791 0.4383 0.5781 0.239 Uiso 1 1 calc R
O1 O -0.1970(2) 0.21409(13) 0.50877(19) 0.0368(8) Uani 1 1 d .
O2 O -0.0553(3) 0.13537(15) 0.5466(2) 0.0465(9) Uani 1 1 d .
O3 O -0.1016(2) 0.19801(13) 0.69721(19) 0.0369(8) Uani 1 1 d .
O4 O -0.2635(4) 0.1335(2) 0.6456(3) 0.0838(17) Uani 1 1 d .
O5 O -0.1107(6) 0.0548(2) 0.3822(3) 0.102(2) Uani 1 1 d .
O6 O 0.0311(3) 0.1145(2) 0.3295(3) 0.0760(14) Uani 1 1 d .
O7 O 0.0209(4) 0.2169(2) 0.2868(3) 0.0873(16) Uani 1 1 d .
O8 O -0.1700(4) 0.2343(3) 0.2328(4) 0.0961(18) Uani 1 1 d .
O9 O -0.3058(5) 0.1954(3) 0.3296(3) 0.103(2) Uani 1 1 d .
O10 O -0.2600(4) 0.1120(3) 0.4479(4) 0.103(2) Uani 1 1 d .
O11 O -0.3281(3) 0.1832(2) 0.8952(5) 0.097(2) Uani 1 1 d .
O12 O -0.1612(3) 0.21818(19) 0.9760(2) 0.0648(12) Uani 1 1 d .
O13 O -0.0118(3) 0.2059(2) 0.8891(3) 0.0716(14) Uani 1 1 d .
O14 O -0.0091(4) 0.0946(2) 0.8751(3) 0.0852(17) Uani 1 1 d .
O15 O -0.1678(4) 0.0360(2) 0.8769(3) 0.0790(16) Uani 1 1 d .
O16 O -0.3317(4) 0.0850(2) 0.8213(4) 0.0880(17) Uani 1 1 d .
O17 O 0.2267(10) 0.4386(4) 0.6058(7) 0.195(6) Uani 1 1 d .
F2 F -0.30636(19) 0.26433(13) 0.60944(17) 0.0445(7) Uani 1 1 d .
F3 F -0.3169(2) 0.36935(13) 0.6113(2) 0.0575(9) Uani 1 1 d .
F4 F -0.2231(3) 0.42816(13) 0.5124(2) 0.0690(10) Uani 1 1 d .
F5 F -0.1143(3) 0.37948(13) 0.4140(2) 0.0597(9) Uani 1 1 d .
F6 F -0.09929(19) 0.27433(12) 0.41523(17) 0.0418(7) Uani 1 1 d .
F8 F 0.0993(3) 0.16743(15) 0.4872(2) 0.0671(10) Uani 1 1 d .
F9 F 0.2656(3) 0.14048(18) 0.5614(3) 0.0803(12) Uani 1 1 d .
F10 F 0.2827(3) 0.08497(18) 0.7030(3) 0.0792(12) Uani 1 1 d .
F11 F 0.1304(3) 0.05410(16) 0.7656(2) 0.0733(11) Uani 1 1 d .
F12 F -0.0369(2) 0.08019(14) 0.6911(2) 0.0594(9) Uani 1 1 d .
F14 F -0.1973(2) 0.25682(11) 0.79581(17) 0.0417(7) Uani 1 1 d .
F15 F -0.1789(3) 0.36125(14) 0.8033(2) 0.0642(10) Uani 1 1 d .
F16 F -0.0685(3) 0.41195(14) 0.7077(3) 0.0775(12) Uani 1 1 d .
F17 F 0.0254(2) 0.35416(14) 0.6064(2) 0.0617(9) Uani 1 1 d .
F18 F 0.0104(2) 0.24980(13) 0.60151(17) 0.0463(7) Uani 1 1 d .
F20 F -0.4520(6) 0.1488(3) 0.6163(4) 0.177(4) Uani 1 1 d .
F21 F -0.5654(4) 0.0562(5) 0.5915(4) 0.196(5) Uani 1 1 d .
F22 F -0.4880(6) -0.0367(3) 0.5901(5) 0.174(4) Uani 1 1 d .
F23 F -0.3094(6) -0.0458(2) 0.6075(5) 0.161(3) Uani 1 1 d .
F24 F -0.2035(4) 0.0357(2) 0.6340(4) 0.1114(17) Uani 1 1 d .
K1 K -0.11725(8) 0.16582(5) 0.38247(7) 0.0438(3) Uani 1 1 d .
K2 K -0.17331(7) 0.14831(4) 0.82602(6) 0.0382(3) Uani 1 1 d .
Fe1 Fe -0.16229(5) 0.16111(3) 0.59607(4) 0.0364(2) Uani 1 1 d .

loop_
_atom_site_aniso_label
_atom_site_aniso_U_11
_atom_site_aniso_U_22
_atom_site_aniso_U_33
_atom_site_aniso_U_23
_atom_site_aniso_U_13
_atom_site_aniso_U_12
C1 0.031(2) 0.041(3) 0.021(2) 0.0037(18) -0.0019(18) 0.0020(19)
C2 0.034(2) 0.050(3) 0.024(2) 0.002(2) 0.0040(19) 0.002(2)
C3 0.047(3) 0.052(3) 0.034(3) -0.006(2) 0.009(2) 0.009(2)
C4 0.060(3) 0.044(3) 0.044(3) 0.000(2) 0.005(3) 0.002(3)
C5 0.048(3) 0.045(3) 0.037(3) 0.000(2) 0.010(2) -0.006(2)
C6 0.034(2) 0.045(3) 0.024(2) -0.0026(19) 0.0028(19) -0.002(2)
C7 0.049(3) 0.040(3) 0.036(3) -0.005(2) 0.002(2) 0.013(2)
C8 0.065(4) 0.041(3) 0.041(3) -0.002(2) 0.009(3) 0.004(3)
C9 0.058(4) 0.052(3) 0.060(4) -0.012(3) 0.013(3) 0.004(3)
C10 0.045(3) 0.058(4) 0.058(4) -0.014(3) -0.006(3) 0.011(3)
C11 0.066(4) 0.048(3) 0.044(3) 0.008(3) -0.002(3) 0.018(3)
C12 0.052(3) 0.043(3) 0.040(3) 0.002(2) 0.003(2) 0.005(2)
C13 0.032(2) 0.045(3) 0.022(2) 0.0025(19) -0.0061(18) -0.002(2)
C14 0.037(3) 0.045(3) 0.029(2) 0.000(2) -0.001(2) -0.004(2)
C15 0.048(3) 0.049(3) 0.040(3) -0.012(2) 0.007(2) -0.001(2)
C16 0.064(4) 0.044(3) 0.049(3) -0.005(3) 0.005(3) -0.019(3)
C17 0.042(3) 0.058(3) 0.040(3) -0.001(2) 0.004(2) -0.017(2)
C18 0.035(3) 0.054(3) 0.029(2) -0.002(2) -0.003(2) -0.004(2)
C19 0.062(4) 0.057(4) 0.052(3) 0.006(3) 0.026(3) -0.015(3)
C20 0.116(8) 0.117(8) 0.071(5) 0.031(5) 0.038(5) 0.038(6)
C21 0.060(6) 0.161(10) 0.076(6) 0.004(6) 0.019(4) -0.005(6)
C22 0.081(7) 0.29(2) 0.080(7) 0.016(9) 0.011(6) -0.109(11)
C23 0.255(16) 0.060(5) 0.077(6) 0.015(4) 0.017(8) -0.069(8)
C24 0.075(5) 0.070(5) 0.073(5) 0.017(4) 0.010(4) -0.007(4)
C25 0.289(18) 0.059(5) 0.068(6) -0.010(4) 0.021(8) 0.073(8)
C26 0.153(9) 0.096(7) 0.084(6) -0.021(5) 0.018(6) 0.081(6)
C27 0.069(5) 0.135(8) 0.067(5) -0.013(5) 0.020(4) 0.012(5)
C28 0.067(5) 0.123(8) 0.081(6) 0.013(5) 0.035(4) 0.004(5)
C29 0.134(9) 0.161(10) 0.119(8) -0.093(8) -0.090(7) 0.074(8)
C30 0.088(5) 0.066(4) 0.051(4) 0.019(3) 0.031(3) -0.011(4)
C31 0.092(6) 0.101(6) 0.148(9) -0.076(6) 0.085(6) -0.046(5)
C32 0.051(4) 0.134(7) 0.034(3) 0.000(4) -0.013(3) 0.022(4)
C33 0.112(6) 0.049(4) 0.066(5) -0.008(3) -0.038(4) -0.010(4)
C34 0.056(4) 0.072(5) 0.176(10) 0.010(6) 0.068(5) -0.003(4)
C35 0.131(7) 0.069(5) 0.051(4) -0.019(4) 0.020(4) 0.010(5)
C36 0.330(18) 0.034(4) 0.073(5) 0.012(4) 0.084(8) -0.023(7)
C37 0.102(7) 0.094(6) 0.121(8) 0.039(6) 0.078(6) 0.049(5)
C38 0.132(8) 0.093(6) 0.043(4) -0.018(4) 0.030(4) 0.018(6)
C39 0.139(8) 0.075(5) 0.030(3) -0.014(3) -0.006(4) -0.025(5)
C40 0.072(5) 0.092(5) 0.052(4) -0.006(4) -0.008(3) -0.017(4)
C41 0.038(4) 0.162(9) 0.071(5) -0.017(6) 0.004(3) -0.010(5)
C42 0.066(5) 0.222(14) 0.065(5) -0.022(7) -0.008(4) 0.059(7)
C43 0.129(8) 0.112(8) 0.083(6) 0.030(6) 0.022(6) 0.084(7)
C44 0.150(9) 0.074(5) 0.074(5) 0.015(4) 0.027(6) 0.052(6)
C45 0.168(10) 0.047(4) 0.091(6) 0.007(4) 0.047(7) -0.014(5)
C46 0.166(10) 0.076(6) 0.140(9) -0.023(6) 0.094(8) -0.054(6)
C47 0.060(5) 0.157(11) 0.246(16) -0.123(11) 0.033(7) -0.027(6)
C48 0.057(6) 0.104(9) 0.67(4) -0.167(18) 0.072(13) -0.021(6)
C49 0.43(4) 0.25(3) 0.28(3) -0.17(2) 0.26(3) -0.19(3)
C50 0.25(2) 0.078(9) 0.86(8) 0.00(2) 0.37(4) -0.012(11)
C51 0.58(5) 0.188(18) 0.068(8) 0.034(10) -0.040(17) -0.16(3)
C52 0.175(13) 0.116(10) 0.165(14) 0.002(9) -0.059(11) -0.054(9)
O1 0.0399(18) 0.043(2) 0.0282(17) 0.0020(14) 0.0061(14) 0.0035(15)
O2 0.052(2) 0.058(2) 0.0296(18) -0.0010(16) 0.0035(16) 0.0157(18)
O3 0.0464(19) 0.0392(19) 0.0245(16) 0.0009(13) 0.0023(14) 0.0021(15)
O4 0.123(4) 0.074(3) 0.065(3) -0.015(2) 0.053(3) -0.047(3)
O5 0.188(7) 0.045(3) 0.070(4) -0.008(3) 0.011(4) -0.010(4)
O6 0.055(3) 0.115(4) 0.061(3) -0.017(3) 0.021(2) 0.014(3)
O7 0.109(4) 0.086(4) 0.068(3) 0.001(3) 0.013(3) -0.005(3)
O8 0.085(4) 0.109(5) 0.092(4) -0.032(3) 0.001(3) -0.008(3)
O9 0.113(5) 0.144(6) 0.053(3) -0.009(3) 0.010(3) -0.033(4)
O10 0.091(4) 0.135(6) 0.086(4) 0.014(4) 0.021(3) -0.036(4)
O11 0.046(3) 0.058(3) 0.192(7) -0.031(4) 0.039(3) -0.001(2)
O12 0.088(3) 0.070(3) 0.038(2) -0.004(2) 0.012(2) 0.005(3)
O13 0.060(3) 0.109(4) 0.042(2) -0.001(2) -0.008(2) -0.022(3)
O14 0.069(3) 0.121(5) 0.062(3) -0.011(3) -0.002(3) 0.042(3)
O15 0.127(5) 0.068(3) 0.050(3) 0.013(2) 0.040(3) 0.033(3)
O16 0.081(4) 0.059(3) 0.131(5) -0.030(3) 0.042(3) -0.021(3)
O17 0.340(16) 0.108(6) 0.169(9) -0.019(6) 0.156(11) -0.039(8)
F2 0.0385(15) 0.0630(19) 0.0339(15) 0.0046(13) 0.0118(12) 0.0032(14)
F3 0.068(2) 0.060(2) 0.0479(19) -0.0059(15) 0.0223(16) 0.0175(17)
F4 0.104(3) 0.0386(18) 0.069(2) -0.0034(16) 0.029(2) 0.0057(18)
F5 0.078(2) 0.0490(19) 0.057(2) 0.0022(15) 0.0285(18) -0.0131(17)
F6 0.0419(16) 0.0513(17) 0.0345(15) -0.0060(13) 0.0138(12) -0.0037(13)
F8 0.084(3) 0.072(2) 0.048(2) 0.0114(17) 0.0199(19) 0.001(2)
F9 0.057(2) 0.091(3) 0.097(3) -0.006(2) 0.026(2) -0.007(2)
F10 0.054(2) 0.092(3) 0.086(3) -0.013(2) -0.012(2) 0.019(2)
F11 0.079(3) 0.077(3) 0.060(2) 0.0215(19) -0.0050(19) 0.027(2)
F12 0.058(2) 0.070(2) 0.0501(19) 0.0164(16) 0.0074(16) 0.0039(17)
F14 0.0448(16) 0.0475(17) 0.0343(15) -0.0013(12) 0.0110(13) -0.0042(13)
F15 0.079(2) 0.052(2) 0.067(2) -0.0173(17) 0.0276(19) -0.0052(18)
F16 0.105(3) 0.0414(19) 0.091(3) -0.0128(19) 0.031(2) -0.023(2)
F17 0.063(2) 0.067(2) 0.058(2) 0.0042(17) 0.0176(17) -0.0258(17)
F18 0.0418(16) 0.065(2) 0.0337(15) -0.0006(14) 0.0098(13) -0.0019(14)
F20 0.234(9) 0.199(7) 0.113(5) 0.020(5) 0.074(5) 0.133(7)
F21 0.062(4) 0.409(15) 0.122(5) -0.024(7) 0.026(3) -0.011(6)
F22 0.211(8) 0.172(7) 0.143(6) -0.018(5) 0.037(5) -0.121(6)
F23 0.237(9) 0.072(4) 0.167(6) 0.029(4) 0.003(6) -0.044(4)
F24 0.112(4) 0.091(3) 0.129(4) 0.018(3) 0.003(3) 0.029(3)
K1 0.0517(7) 0.0494(7) 0.0332(6) 0.0090(5) 0.0165(5) 0.0179(5)
K2 0.0414(6) 0.0414(6) 0.0327(6) 0.0034(4) 0.0086(4) 0.0013(5)
Fe1 0.0482(4) 0.0360(4) 0.0261(4) 0.0018(3) 0.0096(3) -0.0023(3)

loop_
_atom_type_symbol
_atom_type_description
_atom_type_scat_dispersion_real
_atom_type_scat_dispersion_imag
_atom_type_scat_source
C C 0.0033 0.0016 'International Tables Vol C Tables 4.2.6.8 and 6.1.1.4'
H H 0.0000 0.0000 'International Tables Vol C Tables 4.2.6.8 and 6.1.1.4'
O O 0.0106 0.0060 'International Tables Vol C Tables 4.2.6.8 and 6.1.1.4'
F F 0.0171 0.0103 'International Tables Vol C Tables 4.2.6.8 and 6.1.1.4'
K K 0.2009 0.2494 'International Tables Vol C Tables 4.2.6.8 and 6.1.1.4'
Fe Fe 0.3463 0.8444 'International Tables Vol C Tables 4.2.6.8 and 6.1.1.4'

loop_
_geom_angle_atom_site_label_1
_geom_angle_atom_site_label_2
_geom_angle_atom_site_label_3
_geom_angle
O1 C1 C2 123.9(4)
O1 C1 C6 122.1(4)
C2 C1 C6 113.9(4)
F2 C2 C3 118.7(4)
F2 C2 C1 118.7(4)
C3 C2 C1 122.7(5)
F3 C3 C2 119.5(5)
F3 C3 C4 119.4(5)
C2 C3 C4 121.1(5)
F4 C4 C3 120.6(5)
F4 C4 C5 121.1(5)
C3 C4 C5 118.2(5)
F5 C5 C6 120.6(5)
F5 C5 C4 119.1(5)
C6 C5 C4 120.2(5)
F6 C6 C5 118.6(4)
F6 C6 C1 117.5(4)
C5 C6 C1 123.9(4)
O2 C7 C8 122.3(5)
O2 C7 C12 123.3(5)
C8 C7 C12 114.4(5)
F8 C8 C9 118.8(6)
F8 C8 C7 118.1(5)
C9 C8 C7 123.1(5)
F9 C9 C10 119.7(6)
F9 C9 C8 119.8(6)
C10 C9 C8 120.4(6)
F10 C10 C9 121.0(6)
F10 C10 C11 120.2(6)
C9 C10 C11 118.8(5)
F11 C11 C10 119.6(5)
F11 C11 C12 119.8(6)
C10 C11 C12 120.5(5)
F12 C12 C11 119.0(5)
F12 C12 C7 118.3(5)
C11 C12 C7 122.7(5)
O3 C13 C14 122.4(4)
O3 C13 C18 123.3(5)
C14 C13 C18 114.4(5)
F14 C14 C15 118.1(5)
F14 C14 C13 118.4(4)
C15 C14 C13 123.4(5)
F15 C15 C16 120.1(5)
F15 C15 C14 119.9(5)
C16 C15 C14 120.0(5)
F16 C16 C17 120.6(5)
F16 C16 C15 120.5(5)
C17 C16 C15 118.9(5)
F17 C17 C16 120.3(5)
F17 C17 C18 119.3(5)
C16 C17 C18 120.4(5)
F18 C18 C17 118.1(5)
F18 C18 C13 119.0(5)
C17 C18 C13 122.9(5)
O4 C19 C24 125.5(7)
O4 C19 C20 121.9(7)
C24 C19 C20 112.6(7)
F20 C20 C19 122.3(11)
F20 C20 C21 119.3(11)
C19 C20 C21 118.4(8)
F21 C21 C22 117.3(12)
F21 C21 C20 125.7(12)
C22 C21 C20 117.0(8)
C23 C22 F22 121.5(19)
C23 C22 C21 119.9(13)
F22 C22 C21 118.6(12)
C22 C23 C24 124.0(15)
C22 C23 F23 120.1(12)
C24 C23 F23 115.9(13)
C19 C24 C23 128.1(10)
C19 C24 F24 114.2(6)
C23 C24 F24 117.7(10)
O5 C25 C26 110.1(8)
O5 C25 K1 50.4(4)
C26 C25 K1 84.4(5)
O5 C25 H25A 109.6
C26 C25 H25A 109.7
K1 C25 H25A 159.6
O5 C25 H25B 109.6
C26 C25 H25B 109.6
K1 C25 H25B 79.3
H25A C25 H25B 108.2
O6 C26 C25 109.9(6)
O6 C26 H26A 109.7
C25 C26 H26A 109.7
O6 C26 H26B 109.7
C25 C26 H26B 109.7
H26A C26 H26B 108.2
O6 C27 C28 107.5(7)
O6 C27 H27A 110.2
C28 C27 H27A 110.2
O6 C27 H27B 110.2
C28 C27 H27B 110.2
H27A C27 H27B 108.5
O7 C28 C27 117.4(8)
O7 C28 H28A 108.0
C27 C28 H28A 108.0
O7 C28 H28B 107.9
C27 C28 H28B 107.9
H28A C28 H28B 107.2
O7 C29 C30 121.2(9)
O7 C29 H29A 107.0
C30 C29 H29A 107.0
O7 C29 H29B 107.0
C30 C29 H29B 107.0
H29A C29 H29B 106.8
C29 C30 O8 101.0(8)
C29 C30 H30A 111.6
O8 C30 H30A 111.6
C29 C30 H30B 111.6
O8 C30 H30B 111.6
H30A C30 H30B 109.4
O8 C31 C32 127.0(8)
O8 C31 K1 61.9(7)
C32 C31 K1 94.5(6)
O8 C31 H31A 105.6
C32 C31 H31A 105.6
K1 C31 H31A 159.9
O8 C31 H31B 105.5
C32 C31 H31B 105.6
K1 C31 H31B 65.8
H31A C31 H31B 106.1
C31 C32 O9 101.6(7)
C31 C32 H32A 111.5
O9 C32 H32A 111.5
C31 C32 H32B 111.5
O9 C32 H32B 111.5
H32A C32 H32B 109.3
O9 C33 C34 119.5(7)
O9 C33 K1 52.9(5)
C34 C33 K1 87.2(5)
O9 C33 H33A 107.5
C34 C33 H33A 107.5
K1 C33 H33A 80.2
O9 C33 H33B 107.5
C34 C33 H33B 107.5
K1 C33 H33B 160.2
H33A C33 H33B 107.0
C33 C34 O10 107.5(6)
C33 C34 H34A 110.2
O10 C34 H34A 110.2
C33 C34 H34B 110.2
O10 C34 H34B 110.2
H34A C34 H34B 108.5
O10 C35 C36 120.5(9)
O10 C35 K1 51.6(5)
C36 C35 K1 85.3(5)
O10 C35 H35A 107.2
C36 C35 H35A 107.2
K1 C35 H35A 85.0
O10 C35 H35B 107.2
C36 C35 H35B 107.2
K1 C35 H35B 158.6
H35A C35 H35B 106.8
C35 C36 O5 107.4(7)
C35 C36 H36A 110.2
O5 C36 H36A 110.2
C35 C36 H36B 110.2
O5 C36 H36B 110.2
H36A C36 H36B 108.5
O11 C37 C38 107.9(6)
O11 C37 H37A 110.1
C38 C37 H37A 110.1
O11 C37 H37B 110.1
C38 C37 H37B 110.1
H37A C37 H37B 108.4
O12 C38 C37 112.0(7)
O12 C38 H38A 109.2
C37 C38 H38A 109.2
O12 C38 H38B 109.2
C37 C38 H38B 109.2
H38A C38 H38B 107.9
O12 C39 C40 110.2(6)
O12 C39 H39A 109.6
C40 C39 H39A 109.6
O12 C39 H39B 109.6
C40 C39 H39B 109.6
H39A C39 H39B 108.1
O13 C40 C39 106.9(6)
O13 C40 H40A 110.3
C39 C40 H40A 110.3
O13 C40 H40B 110.3
C39 C40 H40B 110.4
H40A C40 H40B 108.6
O13 C41 C42 111.7(7)
O13 C41 H41A 109.3
C42 C41 H41A 109.3
O13 C41 H41B 109.3
C42 C41 H41B 109.3
H41A C41 H41B 108.0
O14 C42 C41 107.1(7)
O14 C42 H42A 110.3
C41 C42 H42A 110.3
O14 C42 H42B 110.3
C41 C42 H42B 110.3
H42A C42 H42B 108.6
C44 C43 O14 110.8(7)
C44 C43 H43A 109.5
O14 C43 H43A 109.5
C44 C43 H43B 109.5
O14 C43 H43B 109.5
H43A C43 H43B 108.1
O15 C44 C43 108.7(7)
O15 C44 H44A 110.0
C43 C44 H44A 110.0
O15 C44 H44B 110.0
C43 C44 H44B 109.9
H44A C44 H44B 108.3
O15 C45 C46 108.3(7)
O15 C45 H45A 110.0
C46 C45 H45A 110.0
O15 C45 H45B 110.0
C46 C45 H45B 110.0
H45A C45 H45B 108.4
O16 C46 C45 107.9(7)
O16 C46 H46A 110.1
C45 C46 H46A 110.1
O16 C46 H46B 110.1
C45 C46 H46B 110.1
H46A C46 H46B 108.4
C48 C47 O16 124.5(11)
C48 C47 H47A 106.2
O16 C47 H47A 106.2
C48 C47 H47B 106.2
O16 C47 H47B 106.2
H47A C47 H47B 106.4
C47 C48 O11 124.7(13)
C47 C48 H48A 106.2
O11 C48 H48A 106.2
C47 C48 H48B 106.1
O11 C48 H48B 106.1
H48A C48 H48B 106.3
O17 C49 C50 113(3)
O17 C49 H49A 109.1
C50 C49 H49A 109.1
O17 C49 H49B 109.0
C50 C49 H49B 108.9
H49A C49 H49B 107.8
C49 C50 H50A 111.0
C49 C50 H50B 111.2
H50A C50 H50B 107.7
C49 C50 H50C 111.2
H50A C50 H50C 107.8
H50B C50 H50C 107.8
C52 C51 O17 95.0(10)
C52 C51 H51A 112.7
O17 C51 H51A 112.7
C52 C51 H51B 112.7
O17 C51 H51B 112.8
H51A C51 H51B 110.2
C51 C52 H52A 109.4
C51 C52 H52B 109.5
H52A C52 H52B 109.5
C51 C52 H52C 109.4
H52A C52 H52C 109.5
H52B C52 H52C 109.5
C1 O1 Fe1 131.7(3)
C1 O1 K1 119.9(3)
Fe1 O1 K1 98.36(13)
C7 O2 Fe1 126.0(3)
C7 O2 K1 133.4(3)
Fe1 O2 K1 97.18(13)
C13 O3 Fe1 121.2(3)
C13 O3 K2 118.3(3)
Fe1 O3 K2 104.19(13)
C19 O4 Fe1 135.2(4)
C19 O4 K2 118.0(4)
Fe1 O4 K2 95.8(2)
C25 O5 C36 117.5(8)
C25 O5 K1 108.3(6)
C36 O5 K1 109.4(5)
C27 O6 C26 112.0(7)
C27 O6 K1 125.3(5)
C26 O6 K1 115.6(5)
C29 O7 C28 120.9(8)
C29 O7 K1 104.3(8)
C28 O7 K1 110.4(5)
C31 O8 C30 122.9(7)
C31 O8 K1 97.3(7)
C30 O8 K1 109.4(4)
C33 O9 C32 119.8(6)
C33 O9 K1 107.9(6)
C32 O9 K1 115.5(4)
C35 O10 C34 112.1(7)
C35 O10 K1 108.6(6)
C34 O10 K1 110.6(4)
C48 O11 C37 113.1(12)
C48 O11 K2 113.8(7)
C37 O11 K2 121.3(5)
C38 O12 C39 113.8(6)
C38 O12 K2 110.9(4)
C39 O12 K2 112.4(4)
C40 O13 C41 113.7(6)
C40 O13 K2 121.3(4)
C41 O13 K2 106.0(4)
C42 O14 C43 111.7(8)
C42 O14 K2 120.9(6)
C43 O14 K2 119.9(5)
C44 O15 C45 111.4(7)
C44 O15 K2 110.7(5)
C45 O15 K2 110.0(4)
C46 O16 C47 114.7(9)
C46 O16 K2 121.3(6)
C47 O16 K2 110.9(5)
C49 O17 C51 108.0(19)
C6 F6 K1 119.3(3)
C14 F14 K2 117.2(3)
O6 K1 O1 149.35(13)
O6 K1 F6 117.53(14)
O1 K1 F6 57.72(9)
O6 K1 O5 60.1(2)
O1 K1 O5 117.22(15)
F6 K1 O5 167.63(16)
O6 K1 O10 122.8(2)
O1 K1 O10 61.87(17)
F6 K1 O10 117.20(18)
O5 K1 O10 62.9(2)
O6 K1 O2 90.00(13)
O1 K1 O2 61.87(10)
F6 K1 O2 94.27(10)
O5 K1 O2 73.89(14)
O10 K1 O2 70.79(16)
O6 K1 O9 142.06(16)
O1 K1 O9 68.43(13)
F6 K1 O9 82.27(16)
O5 K1 O9 106.9(2)
O10 K1 O9 60.8(2)
O2 K1 O9 122.25(14)
O6 K1 O7 55.25(17)
O1 K1 O7 124.94(14)
F6 K1 O7 68.01(13)
O5 K1 O7 113.81(19)
O10 K1 O7 170.92(18)
O2 K1 O7 117.15(14)
O9 K1 O7 114.49(18)
O6 K1 O8 98.37(17)
O1 K1 O8 105.22(14)
F6 K1 O8 66.50(12)
O5 K1 O8 125.26(17)
O10 K1 O8 117.40(18)
O2 K1 O8 160.76(14)
O9 K1 O8 58.10(17)
O7 K1 O8 56.64(17)
O6 K1 C31 118.87(17)
O1 K1 C31 86.87(14)
F6 K1 C31 61.96(14)
O5 K1 C31 130.3(2)
O10 K1 C31 100.29(19)
O2 K1 C31 148.29(15)
O9 K1 C31 39.52(18)
O7 K1 C31 75.22(17)
O8 K1 C31 20.79(16)
O6 K1 C35 104.22(19)
O1 K1 C35 81.22(14)
F6 K1 C35 136.98(14)
O5 K1 C35 44.2(2)
O10 K1 C35 19.83(19)
O2 K1 C35 74.93(16)
O9 K1 C35 70.1(2)
O7 K1 C35 153.73(16)
O8 K1 C35 119.07(19)
C31 K1 C35 107.3(2)
O6 K1 C33 136.62(17)
O1 K1 C33 70.04(15)
F6 K1 C33 98.81(13)
O5 K1 C33 89.0(2)
O10 K1 C33 43.4(2)
O2 K1 C33 111.20(16)
O9 K1 C33 19.19(17)
O7 K1 C33 130.41(18)
O8 K1 C33 74.06(18)
C31 K1 C33 57.51(18)
C35 K1 C33 51.0(2)
O3 K2 O14 92.51(14)
O3 K2 O11 124.61(16)
O14 K2 O11 138.53(19)
O3 K2 F14 58.20(9)
O14 K2 F14 127.72(15)
O11 K2 F14 70.90(13)
O3 K2 O16 128.94(16)
O14 K2 O16 114.09(19)
O11 K2 O16 58.92(15)
F14 K2 O16 117.94(14)
O3 K2 O13 70.53(11)
O14 K2 O13 60.05(18)
O11 K2 O13 111.63(16)
F14 K2 O13 69.11(13)
O16 K2 O13 160.51(17)
O3 K2 O15 130.54(11)
O14 K2 O15 57.32(19)
O11 K2 O15 100.57(16)
F14 K2 O15 171.17(11)
O16 K2 O15 56.85(18)
O13 K2 O15 113.39(17)
O3 K2 O12 111.37(12)
O14 K2 O12 95.31(15)
O11 K2 O12 56.79(16)
F14 K2 O12 64.00(11)
O16 K2 O12 108.63(15)
O13 K2 O12 56.39(14)
O15 K2 O12 109.77(13)
O3 K2 O4 59.17(11)
O14 K2 O4 117.53(16)
O11 K2 O4 98.89(19)
F14 K2 O4 85.53(12)
O16 K2 O4 69.83(16)
O13 K2 O4 129.66(13)
O15 K2 O4 98.31(14)
O12 K2 O4 145.17(15)
O3 K2 Fe1 30.78(7)
O14 K2 Fe1 100.53(11)
O11 K2 Fe1 120.77(16)
F14 K2 Fe1 76.24(6)
O16 K2 Fe1 99.24(14)
O13 K2 Fe1 100.14(9)
O15 K2 Fe1 110.93(9)
O12 K2 Fe1 138.69(9)
O4 K2 Fe1 30.00(9)
O4 Fe1 O2 139.1(2)
O4 Fe1 O1 114.4(2)
O2 Fe1 O1 94.13(14)
O4 Fe1 O3 96.09(18)
O2 Fe1 O3 101.65(15)
O1 Fe1 O3 109.03(14)
O4 Fe1 K1 131.68(16)
O2 Fe1 K1 50.46(10)
O1 Fe1 K1 49.13(9)
O3 Fe1 K1 131.40(10)
O4 Fe1 K2 54.21(17)
O2 Fe1 K2 121.10(10)
O1 Fe1 K2 137.18(10)
O3 Fe1 K2 45.03(10)
K1 Fe1 K2 171.52(3)

loop_
_geom_bond_atom_site_label_1
_geom_bond_atom_site_label_2
_geom_bond_distance
C1 O1 1.301(6)
C1 C2 1.404(7)
C1 C6 1.406(7)
C2 F2 1.348(6)
C2 C3 1.376(7)
C3 F3 1.354(6)
C3 C4 1.377(8)
C4 F4 1.343(7)
C4 C5 1.382(8)
C5 F5 1.346(6)
C5 C6 1.365(7)
C6 F6 1.351(5)
C7 O2 1.306(6)
C7 C8 1.398(8)
C7 C12 1.399(7)
C8 F8 1.342(7)
C8 C9 1.378(9)
C9 F9 1.344(7)
C9 C10 1.365(9)
C10 F10 1.343(7)
C10 C11 1.374(9)
C11 F11 1.342(7)
C11 C12 1.381(8)
C12 F12 1.350(7)
C13 O3 1.305(6)
C13 C14 1.397(7)
C13 C18 1.398(7)
C14 F14 1.353(6)
C14 C15 1.377(7)
C15 F15 1.346(6)
C15 C16 1.377(8)
C16 F16 1.352(7)
C16 C17 1.371(9)
C17 F17 1.351(6)
C17 C18 1.382(8)
C18 F18 1.348(6)
C19 O4 1.285(7)
C19 C24 1.343(10)
C19 C20 1.438(12)
C20 F20 1.270(11)
C20 C21 1.540(15)
C21 F21 1.266(10)
C21 C22 1.42(2)
C22 C23 1.226(18)
C22 F22 1.334(14)
C23 C24 1.349(12)
C23 F23 1.411(15)
C24 F24 1.389(9)
C25 O5 1.339(15)
C25 C26 1.479(15)
C25 K1 3.499(9)
C25 H25A 0.9900
C25 H25B 0.9900
C26 O6 1.456(11)
C26 H26A 0.9900
C26 H26B 0.9900
C27 O6 1.355(10)
C27 C28 1.383(13)
C27 H27A 0.9900
C27 H27B 0.9900
C28 O7 1.377(10)
C28 H28A 0.9900
C28 H28B 0.9900
C29 O7 1.264(10)
C29 C30 1.391(11)
C29 H29A 0.9900
C29 H29B 0.9900
C30 O8 1.427(9)
C30 H30A 0.9900
C30 H30B 0.9900
C31 O8 1.227(9)
C31 C32 1.364(10)
C31 K1 3.430(13)
C31 H31A 0.9900
C31 H31B 0.9900
C32 O9 1.473(9)
C32 H32A 0.9900
C32 H32B 0.9900
C33 O9 1.201(9)
C33 C34 1.430(12)
C33 K1 3.477(9)
C33 H33A 0.9900
C33 H33B 0.9900
C34 O10 1.557(10)
C34 H34A 0.9900
C34 H34B 0.9900
C35 O10 1.232(10)
C35 C36 1.494(16)
C35 K1 3.444(10)
C35 H35A 0.9900
C35 H35B 0.9900
C36 O5 1.521(12)
C36 H36A 0.9900
C36 H36B 0.9900
C37 O11 1.415(12)
C37 C38 1.454(13)
C37 H37A 0.9900
C37 H37B 0.9900
C38 O12 1.406(10)
C38 H38A 0.9900
C38 H38B 0.9900
C39 O12 1.427(9)
C39 C40 1.506(12)
C39 H39A 0.9900
C39 H39B 0.9900
C40 O13 1.396(8)
C40 H40A 0.9900
C40 H40B 0.9900
C41 O13 1.448(10)
C41 C42 1.535(15)
C41 H41A 0.9900
C41 H41B 0.9900
C42 O14 1.364(12)
C42 H42A 0.9900
C42 H42B 0.9900
C43 C44 1.447(14)
C43 O14 1.454(11)
C43 H43A 0.9900
C43 H43B 0.9900
C44 O15 1.391(10)
C44 H44A 0.9900
C44 H44B 0.9900
C45 O15 1.432(11)
C45 C46 1.470(14)
C45 H45A 0.9900
C45 H45B 0.9900
C46 O16 1.405(11)
C46 H46A 0.9900
C46 H46B 0.9900
C47 C48 1.134(16)
C47 O16 1.419(11)
C47 H47A 0.9900
C47 H47B 0.9900
C48 O11 1.405(11)
C48 H48A 0.9900
C48 H48B 0.9900
C49 O17 1.30(2)
C49 C50 1.43(4)
C49 H49A 0.9900
C49 H49B 0.9900
C50 H50A 0.9952
C50 H50B 0.9956
C50 H50C 0.9956
C51 C52 1.49(3)
C51 O17 1.58(3)
C51 H51A 0.9900
C51 H51B 0.9900
C52 H52A 0.9800
C52 H52B 0.9800
C52 H52C 0.9800
O1 Fe1 1.998(3)
O1 K1 2.811(3)
O2 Fe1 1.984(4)
O2 K1 2.859(4)
O3 Fe1 2.027(3)
O3 K2 2.802(3)
O4 Fe1 1.930(5)
O4 K2 3.130(6)
O5 K1 2.841(6)
O6 K1 2.793(4)
O7 K1 3.035(6)
O8 K1 3.050(7)
O9 K1 2.914(7)
O10 K1 2.848(6)
O11 K2 2.831(5)
O12 K2 3.042(4)
O13 K2 2.886(4)
O14 K2 2.818(5)
O15 K2 2.991(5)
O16 K2 2.841(5)
F6 K1 2.833(3)
F14 K2 2.833(3)
K2 Fe1 3.8392(13)
